data_7044709
loop_
_publ_author_name
'Vasko, Petra'
'Hurmalainen, Juha'
'Mansikkam\"aki, Akseli'
'Peuronen, Anssi'
'Mailman, Aaron'
'Tuononen, Heikki M.'

_publ_section_title
;
 Synthesis of new hybrid 1,4-thiazinyl-1,2,3-dithiazolyl radicals via
 Smiles rearrangement
;
_journal_name_full 'Dalton Transactions'
_journal_paper_doi 10.1039/C7DT03243A
_journal_year 2017
_chemical_formula_moiety 'C10 H12 N5 S, C F3 O3 S'
_chemical_formula_sum 'C11 H12 F3 N5 O3 S2'
_chemical_formula_weight 383.38
_chemical_name_systematic
;
 ?
;
_space_group_crystal_system monoclinic
_space_group_IT_number 14
_space_group_name_Hall '-P 2ybc'
_space_group_name_H-M_alt 'P 1 21/c 1'
_symmetry_space_group_name_Hall '-P 2ybc'
_symmetry_space_group_name_H-M 'P 1 21/c 1'
_atom_sites_solution_hydrogens mixed
_atom_sites_solution_primary direct
_audit_creation_date 2016-03-29
_audit_creation_method
;
Olex2 1.2
(compiled 2016.02.19 svn.r3266 for OlexSys, GUI svn.r5155)
;
_audit_update_record
;
2017-09-28 deposited with the CCDC.
2017-10-04 downloaded from the CCDC.
;
_cell_angle_alpha 90
_cell_angle_beta 110.096(5)
_cell_angle_gamma 90
_cell_formula_units_Z 4
_cell_length_a 10.0148(4)
_cell_length_b 20.0201(6)
_cell_length_c 8.2625(3)
_cell_measurement_reflns_used 2813
_cell_measurement_temperature 123.00(10)
_cell_measurement_theta_max 75.4090
_cell_measurement_theta_min 4.6940
_cell_volume 1555.75(11)
_computing_cell_refinement 'CrysAlisPro 1.171.38.41 (Rigaku OD, 2015)'
_computing_data_collection 'CrysAlisPro 1.171.38.41 (Rigaku OD, 2015)'
_computing_data_reduction 'CrysAlisPro 1.171.38.41 (Rigaku OD, 2015)'
_computing_molecular_graphics 'Olex2 (Dolomanov et al., 2009)'
_computing_publication_material 'Olex2 (Dolomanov et al., 2009)'
_computing_structure_refinement 'ShelXL (Sheldrick, 2015)'
_computing_structure_solution 'ShelXS (Sheldrick, 2008)'
_diffrn_ambient_environment N~2~
_diffrn_ambient_temperature 123.00(10)
_diffrn_detector 'CCD plate'
_diffrn_detector_area_resol_mean 5.1977
_diffrn_detector_type Atlas
_diffrn_measured_fraction_theta_full 0.995
_diffrn_measured_fraction_theta_max 0.993
_diffrn_measurement_details
;
List of Runs (angles in degrees, time in seconds):

  # Type    Start    End  Width  t~exp~   \w     \q     \k     \f   Frames
#--------------------------------------------------------------------------
  1  \w    -88.00  -8.00   1.00    6.00    --  -41.65 125.00 120.00   80
  2  \w   -116.00 -13.00   1.00    6.00    --  -41.65 -77.00  60.00  103
  3  \w     54.00  98.00   1.00    6.00    --   41.65-125.00 -60.00   44
  4  \w     86.00 178.00   1.00   22.50    --  112.00  45.00-150.00   92
  5  \w    138.00 178.00   1.00   22.50    --  112.00  45.00 120.00   40
  6  \w     37.00  69.00   1.00   22.50    --  112.00 -77.00 150.00   32
  7  \w     75.00 141.00   1.00   22.50    --  112.00 -77.00 150.00   66
  8  \w     87.00 119.00   1.00   22.50    --  112.00  45.00 120.00   32
  9  \w     38.00 140.00   1.00   22.50    --  112.00 -77.00 -30.00  102
 10  \w     36.00  68.00   1.00   22.50    --  112.00 -77.00 120.00   32
;
_diffrn_measurement_device 'four-circle diffractometer'
_diffrn_measurement_device_type 'SuperNova, Dual, Cu at zero, Atlas'
_diffrn_measurement_method '\w scans'
_diffrn_orient_matrix_type 'CrysAlisPro convention (1999,Acta A55,543-557)'
_diffrn_orient_matrix_UB_11 -0.1271722000
_diffrn_orient_matrix_UB_12 -0.0354635000
_diffrn_orient_matrix_UB_13 -0.1329299000
_diffrn_orient_matrix_UB_21 0.0613582000
_diffrn_orient_matrix_UB_22 0.0161422000
_diffrn_orient_matrix_UB_23 -0.1429105000
_diffrn_orient_matrix_UB_31 0.0830158000
_diffrn_orient_matrix_UB_32 -0.0663420000
_diffrn_orient_matrix_UB_33 0.0363921000
_diffrn_radiation_monochromator mirror
_diffrn_radiation_probe x-ray
_diffrn_radiation_type CuK\a
_diffrn_radiation_wavelength 1.54184
_diffrn_reflns_av_R_equivalents 0.0173
_diffrn_reflns_av_unetI/netI 0.0252
_diffrn_reflns_Laue_measured_fraction_full 0.995
_diffrn_reflns_Laue_measured_fraction_max 0.993
_diffrn_reflns_limit_h_max 12
_diffrn_reflns_limit_h_min -11
_diffrn_reflns_limit_k_max 14
_diffrn_reflns_limit_k_min -24
_diffrn_reflns_limit_l_max 9
_diffrn_reflns_limit_l_min -10
_diffrn_reflns_number 5404
_diffrn_reflns_point_group_measured_fraction_full 0.995
_diffrn_reflns_point_group_measured_fraction_max 0.993
_diffrn_reflns_theta_full 67.684
_diffrn_reflns_theta_max 69.998
_diffrn_reflns_theta_min 4.417
_diffrn_source 'micro-focus sealed X-ray tube'
_diffrn_source_type 'SuperNova (Cu) X-ray Source'
_exptl_absorpt_coefficient_mu 3.653
_exptl_absorpt_correction_T_max 0.820
_exptl_absorpt_correction_T_min 0.672
_exptl_absorpt_correction_type analytical
_exptl_absorpt_process_details
;
CrysAlisPro 1.171.38.41 (Rigaku Oxford Diffraction, 2015)
Analytical numeric absorption correction using a multifaceted crystal
            model based on expressions derived by R.C. Clark & J.S. Reid.
(Clark, R. C. & Reid, J. S. (1995). Acta Cryst. A51, 887-897)
Empirical absorption correction using spherical harmonics,
 implemented in SCALE3 ABSPACK scaling algorithm.
;
_exptl_crystal_colour orange
_exptl_crystal_colour_primary orange
_exptl_crystal_density_diffrn 1.637
_exptl_crystal_description irregular
_exptl_crystal_F_000 784
_exptl_crystal_size_max 0.162
_exptl_crystal_size_mid 0.086
_exptl_crystal_size_min 0.072
_refine_diff_density_max 0.553
_refine_diff_density_min -0.405
_refine_diff_density_rms 0.052
_refine_ls_extinction_method none
_refine_ls_goodness_of_fit_ref 1.026
_refine_ls_hydrogen_treatment mixed
_refine_ls_matrix_type full
_refine_ls_number_parameters 230
_refine_ls_number_reflns 2927
_refine_ls_number_restraints 0
_refine_ls_restrained_S_all 1.026
_refine_ls_R_factor_all 0.0492
_refine_ls_R_factor_gt 0.0435
_refine_ls_shift/su_max 0.000
_refine_ls_shift/su_mean 0.000
_refine_ls_structure_factor_coef Fsqd
_refine_ls_weighting_details 'w=1/[\s^2^(Fo^2^)+(0.0518P)^2^+1.3644P] where P=(Fo^2^+2Fc^2^)/3'
_refine_ls_weighting_scheme calc
_refine_ls_wR_factor_gt 0.1107
_refine_ls_wR_factor_ref 0.1155
_reflns_Friedel_coverage 0.000
_reflns_number_gt 2587
_reflns_number_total 2927
_reflns_threshold_expression 'I > 2\s(I)'
_cod_data_source_file c7dt03243a3.cif
_cod_data_source_block 4c-OTf
_cod_original_cell_volume 1555.74(11)
_cod_database_code 7044709
_shelxl_version_number 2013-4
_chemical_oxdiff_formula C11H12N5O3S2F3
_shelx_space_group_comment
;
The symmetry employed for this shelxl refinement is uniquely defined
by the following loop, which should always be used as a source of
symmetry information in preference to the above space-group names.
They are only intended as comments.
;
_reflns_odcompleteness_completeness 99.48
_reflns_odcompleteness_iscentric 1
_reflns_odcompleteness_theta 66.97
_olex2_refinement_description
;
1. Fixed Uiso
 At 1.2 times of:
  All C(H) groups, All N(H) groups, All N(H,H) groups
 At 1.5 times of:
  All C(H,H,H) groups
2.a Aromatic/amide H refined with riding coordinates:
 C2(H2), C3(H3A), C4(H4), C8(H8), C9(H9)
2.b Idealised Me refined as rotating group:
 C10(H10A,H10B,H10C)
;
_olex2_submission_special_instructions 'No special instructions were received'
_oxdiff_exptl_absorpt_empirical_details
;
Empirical correction (ABSPACK) includes:
- Absorption correction using spherical harmonics
- Frame scaling
;
_oxdiff_exptl_absorpt_empirical_full_max 1.284
_oxdiff_exptl_absorpt_empirical_full_min 0.794

loop_
_space_group_symop_operation_xyz
'x, y, z'
'-x, y+1/2, -z+1/2'
'-x, -y, -z'
'x, -y-1/2, z-1/2'

loop_
_atom_site_label
_atom_site_type_symbol
_atom_site_fract_x
_atom_site_fract_y
_atom_site_fract_z
_atom_site_U_iso_or_equiv
_atom_site_adp_type
_atom_site_occupancy
_atom_site_site_symmetry_order
_atom_site_calc_flag
_atom_site_refinement_flags_posn
S1 S 0.39863(7) 0.27062(3) 0.17424(8) 0.04125(18) Uani 1 1 d .
N1 N 0.8188(2) 0.00667(12) 0.1197(3) 0.0462(5) Uani 1 1 d .
H1A H 0.840(3) 0.0363(17) 0.059(4) 0.055 Uiso 1 1 d R
H1B H 0.865(3) -0.0338(17) 0.131(4) 0.055 Uiso 1 1 d R
N2 N 0.6240(2) 0.06414(9) 0.1490(3) 0.0363(4) Uani 1 1 d .
N3 N 0.1744(2) 0.22964(10) 0.2526(3) 0.0400(5) Uani 1 1 d .
H3 H 0.153(3) 0.2732(16) 0.258(4) 0.048 Uiso 1 1 d R
N4 N 0.2431(2) 0.09778(10) 0.2680(3) 0.0427(5) Uani 1 1 d .
N5 N 0.4374(2) 0.12538(10) 0.1830(3) 0.0389(5) Uani 1 1 d .
H5 H 0.474(3) 0.1577(15) 0.155(4) 0.047 Uiso 1 1 d R
C1 C 0.7055(3) 0.00720(12) 0.1689(3) 0.0385(5) Uani 1 1 d .
C2 C 0.6700(3) -0.04908(12) 0.2461(3) 0.0407(5) Uani 1 1 d .
H2 H 0.7249 -0.0876 0.2617 0.049 Uiso 1 1 calc R
C3 C 0.5556(3) -0.04741(12) 0.2980(3) 0.0417(6) Uani 1 1 d .
H3A H 0.5333 -0.0850 0.3497 0.050 Uiso 1 1 calc R
C4 C 0.4708(3) 0.00936(11) 0.2756(3) 0.0404(5) Uani 1 1 d .
H4 H 0.3909 0.0094 0.3086 0.049 Uiso 1 1 calc R
C5 C 0.5071(3) 0.06523(11) 0.2039(3) 0.0359(5) Uani 1 1 d .
C6 C 0.2922(3) 0.21404(11) 0.2180(3) 0.0353(5) Uani 1 1 d .
C7 C 0.3195(3) 0.14233(11) 0.2250(3) 0.0353(5) Uani 1 1 d .
C8 C 0.1280(3) 0.11929(14) 0.3051(4) 0.0490(6) Uani 1 1 d .
H8 H 0.0724 0.0881 0.3365 0.059 Uiso 1 1 calc R
C9 C 0.0919(3) 0.18449(14) 0.2976(4) 0.0475(6) Uani 1 1 d .
H9 H 0.0125 0.1982 0.3226 0.057 Uiso 1 1 calc R
C10 C 0.6620(3) 0.12481(13) 0.0729(4) 0.0495(7) Uani 1 1 d .
H10A H 0.5806 0.1402 -0.0203 0.074 Uiso 1 1 calc GR
H10B H 0.7376 0.1147 0.0303 0.074 Uiso 1 1 calc GR
H10C H 0.6926 0.1590 0.1593 0.074 Uiso 1 1 calc GR
S2 S 0.93218(7) 0.36237(3) 0.30585(8) 0.04183(18) Uani 1 1 d .
F4 F 0.8590(3) 0.42834(15) 0.0208(3) 0.1057(9) Uani 1 1 d .
F5 F 0.8282(3) 0.32314(17) -0.0096(3) 0.1215(11) Uani 1 1 d .
F6 F 0.6858(2) 0.38113(14) 0.0730(4) 0.1025(9) Uani 1 1 d .
O1 O 1.0712(2) 0.35737(9) 0.2945(4) 0.0674(7) Uani 1 1 d .
O2 O 0.9114(3) 0.42343(11) 0.3853(3) 0.0709(7) Uani 1 1 d .
O3 O 0.8793(3) 0.30299(11) 0.3579(4) 0.0729(7) Uani 1 1 d .
C11 C 0.8210(4) 0.37414(18) 0.0872(4) 0.0622(8) Uani 1 1 d .

loop_
_atom_site_aniso_label
_atom_site_aniso_U_11
_atom_site_aniso_U_22
_atom_site_aniso_U_33
_atom_site_aniso_U_23
_atom_site_aniso_U_13
_atom_site_aniso_U_12
S1 0.0582(4) 0.0261(3) 0.0434(3) 0.0013(2) 0.0225(3) -0.0001(2)
N1 0.0434(12) 0.0396(12) 0.0559(14) 0.0068(10) 0.0177(10) 0.0042(9)
N2 0.0406(11) 0.0286(9) 0.0391(10) 0.0026(8) 0.0131(9) -0.0003(8)
N3 0.0367(10) 0.0313(10) 0.0462(12) -0.0003(9) 0.0068(9) 0.0022(8)
N4 0.0425(11) 0.0310(10) 0.0525(12) -0.0007(9) 0.0136(10) -0.0030(9)
N5 0.0550(13) 0.0241(9) 0.0429(11) 0.0021(8) 0.0236(10) 0.0000(9)
C1 0.0408(13) 0.0351(12) 0.0365(12) -0.0013(9) 0.0095(10) 0.0018(10)
C2 0.0508(14) 0.0290(11) 0.0395(12) -0.0002(10) 0.0122(11) 0.0033(10)
C3 0.0622(16) 0.0262(11) 0.0387(13) 0.0008(9) 0.0199(12) 0.0009(10)
C4 0.0584(15) 0.0280(11) 0.0408(13) -0.0004(9) 0.0245(12) -0.0002(10)
C5 0.0479(13) 0.0274(11) 0.0335(11) -0.0020(9) 0.0154(10) 0.0005(9)
C6 0.0428(13) 0.0300(11) 0.0290(11) -0.0002(9) 0.0069(9) 0.0011(9)
C7 0.0423(12) 0.0286(11) 0.0318(11) -0.0018(9) 0.0087(10) -0.0005(9)
C8 0.0352(13) 0.0413(14) 0.0676(18) 0.0016(12) 0.0140(12) -0.0053(10)
C9 0.0320(12) 0.0436(14) 0.0613(17) 0.0012(12) 0.0090(11) 0.0003(10)
C10 0.0476(15) 0.0370(13) 0.0668(18) 0.0116(12) 0.0232(13) -0.0016(11)
S2 0.0451(3) 0.0363(3) 0.0441(3) 0.0034(2) 0.0153(3) 0.0038(2)
F4 0.124(2) 0.126(2) 0.0696(14) 0.0493(15) 0.0368(14) 0.0165(17)
F5 0.130(2) 0.156(3) 0.0724(15) -0.0626(17) 0.0264(15) 0.010(2)
F6 0.0425(11) 0.124(2) 0.120(2) 0.0031(16) 0.0007(11) 0.0267(12)
O1 0.0350(10) 0.0353(10) 0.125(2) 0.0032(11) 0.0192(11) 0.0023(8)
O2 0.108(2) 0.0535(13) 0.0615(13) -0.0158(11) 0.0432(14) -0.0025(12)
O3 0.0821(17) 0.0499(12) 0.0968(18) 0.0238(12) 0.0438(14) 0.0015(11)
C11 0.0595(19) 0.077(2) 0.0509(17) -0.0022(16) 0.0203(15) 0.0157(16)

loop_
_atom_type_symbol
_atom_type_description
_atom_type_scat_dispersion_real
_atom_type_scat_dispersion_imag
_atom_type_scat_source
C C 0.0181 0.0091 'International Tables Vol C Tables 4.2.6.8 and 6.1.1.4'
H H 0.0000 0.0000 'International Tables Vol C Tables 4.2.6.8 and 6.1.1.4'
F F 0.0727 0.0534 'International Tables Vol C Tables 4.2.6.8 and 6.1.1.4'
N N 0.0311 0.0180 'International Tables Vol C Tables 4.2.6.8 and 6.1.1.4'
O O 0.0492 0.0322 'International Tables Vol C Tables 4.2.6.8 and 6.1.1.4'
S S 0.3331 0.5567 'International Tables Vol C Tables 4.2.6.8 and 6.1.1.4'

loop_
_exptl_crystal_face_index_h
_exptl_crystal_face_index_k
_exptl_crystal_face_index_l
_exptl_crystal_face_perp_dist
-3 11 1 0.0364
3 5 3 0.0558
-6 -4 4 0.0459
5 5 -4 0.0772
-5 -2 -1 0.0140
5 3 1 0.0561
-1 -13 0 0.0279
3 -6 -4 0.0623
1 -7 4 0.0607
2 1 -5 0.0854
3 -11 0 0.0393
2 12 0 0.0453

loop_
_geom_angle_atom_site_label_1
_geom_angle_atom_site_label_2
_geom_angle_atom_site_label_3
_geom_angle
H1A N1 H1B 117(3)
C1 N1 H1A 126(2)
C1 N1 H1B 115(2)
C1 N2 C5 120.2(2)
C1 N2 C10 120.2(2)
C5 N2 C10 119.6(2)
C6 N3 H3 118.4(19)
C6 N3 C9 124.3(2)
C9 N3 H3 116.9(19)
C7 N4 C8 117.9(2)
C5 N5 H5 118(2)
C5 N5 C7 128.7(2)
C7 N5 H5 113(2)
N1 C1 N2 120.1(2)
N1 C1 C2 120.6(2)
N2 C1 C2 119.2(2)
C1 C2 H2 120.0
C3 C2 C1 119.9(2)
C3 C2 H2 120.0
C2 C3 H3A 119.3
C2 C3 C4 121.5(2)
C4 C3 H3A 119.3
C3 C4 H4 120.6
C5 C4 C3 118.9(2)
C5 C4 H4 120.6
N5 C5 N2 114.9(2)
C4 C5 N2 120.3(2)
C4 C5 N5 124.8(2)
N3 C6 S1 123.96(18)
N3 C6 C7 112.8(2)
C7 C6 S1 123.24(19)
N4 C7 N5 122.3(2)
N4 C7 C6 124.4(2)
N5 C7 C6 113.4(2)
N4 C8 H8 119.0
C9 C8 N4 122.0(3)
C9 C8 H8 119.0
N3 C9 H9 120.7
C8 C9 N3 118.5(3)
C8 C9 H9 120.7
N2 C10 H10A 109.5
N2 C10 H10B 109.5
N2 C10 H10C 109.5
H10A C10 H10B 109.5
H10A C10 H10C 109.5
H10B C10 H10C 109.5
O1 S2 O2 112.76(15)
O1 S2 C11 103.06(16)
O2 S2 C11 102.27(16)
O3 S2 O1 115.59(13)
O3 S2 O2 116.36(15)
O3 S2 C11 104.38(17)
F4 C11 S2 111.0(3)
F5 C11 S2 111.6(3)
F5 C11 F4 107.5(3)
F5 C11 F6 107.2(3)
F6 C11 S2 111.5(2)
F6 C11 F4 107.8(3)

loop_
_geom_bond_atom_site_label_1
_geom_bond_atom_site_label_2
_geom_bond_distance
S1 C6 1.678(2)
N1 H1A 0.84(3)
N1 H1B 0.92(3)
N1 C1 1.331(3)
N2 C1 1.378(3)
N2 C5 1.393(3)
N2 C10 1.477(3)
N3 H3 0.90(3)
N3 C6 1.342(3)
N3 C9 1.360(3)
N4 C7 1.302(3)
N4 C8 1.360(4)
N5 H5 0.82(3)
N5 C5 1.372(3)
N5 C7 1.382(3)
C1 C2 1.399(3)
C2 H2 0.9300
C2 C3 1.354(4)
C3 H3A 0.9300
C3 C4 1.393(3)
C4 H4 0.9300
C4 C5 1.372(3)
C6 C7 1.459(3)
C8 H8 0.9300
C8 C9 1.350(4)
C9 H9 0.9300
C10 H10A 0.9600
C10 H10B 0.9600
C10 H10C 0.9600
S2 O1 1.431(2)
S2 O2 1.436(2)
S2 O3 1.427(2)
S2 C11 1.783(3)
F4 C11 1.329(4)
F5 C11 1.314(4)
F6 C11 1.325(4)

loop_
_geom_hbond_atom_site_label_D
_geom_hbond_atom_site_label_H
_geom_hbond_atom_site_label_A
_geom_hbond_distance_DH
_geom_hbond_distance_HA
_geom_hbond_distance_DA
_geom_hbond_angle_DHA
_geom_hbond_site_symmetry_A
N1 H1A O2 0.84(3) 1.99(3) 2.793(3) 159(3) 4_565
N1 H1B O1 0.92(3) 2.29(4) 3.180(3) 161(3) 2_745
N1 H1B O2 0.92(3) 2.44(3) 3.187(4) 138(3) 2_745
N3 H3 O1 0.90(3) 1.94(3) 2.824(3) 165(3) 1_455
N5 H5 S1 0.82(3) 2.41(3) 2.931(2) 123(3) .
C4 H4 N4 0.93 2.26 2.871(3) 122.9 .

loop_
_geom_torsion_atom_site_label_1
_geom_torsion_atom_site_label_2
_geom_torsion_atom_site_label_3
_geom_torsion_atom_site_label_4
_geom_torsion
S1 C6 C7 N4 175.96(19)
S1 C6 C7 N5 -3.3(3)
N1 C1 C2 C3 179.0(2)
N2 C1 C2 C3 0.9(4)
N3 C6 C7 N4 -3.1(3)
N3 C6 C7 N5 177.6(2)
N4 C8 C9 N3 -0.4(4)
C1 N2 C5 N5 177.7(2)
C1 N2 C5 C4 -1.0(3)
C1 C2 C3 C4 0.4(4)
C2 C3 C4 C5 -1.9(4)
C3 C4 C5 N2 2.3(4)
C3 C4 C5 N5 -176.4(2)
C5 N2 C1 N1 -178.6(2)
C5 N2 C1 C2 -0.6(3)
C5 N5 C7 N4 -11.3(4)
C5 N5 C7 C6 168.0(2)
C6 N3 C9 C8 -1.4(4)
C7 N4 C8 C9 0.2(4)
C7 N5 C5 N2 -179.7(2)
C7 N5 C5 C4 -1.0(4)
C8 N4 C7 N5 -179.2(2)
C8 N4 C7 C6 1.6(4)
C9 N3 C6 S1 -176.1(2)
C9 N3 C6 C7 3.0(3)
C10 N2 C1 N1 0.0(4)
C10 N2 C1 C2 178.1(2)
C10 N2 C5 N5 -0.9(3)
C10 N2 C5 C4 -179.7(2)
O1 S2 C11 F4 -58.6(3)
O1 S2 C11 F5 61.3(3)
O1 S2 C11 F6 -178.8(3)
O2 S2 C11 F4 58.6(3)
O2 S2 C11 F5 178.5(3)
O2 S2 C11 F6 -61.7(3)
O3 S2 C11 F4 -179.7(2)
O3 S2 C11 F5 -59.9(3)
O3 S2 C11 F6 60.0(3)

loop_
_exptl_oxdiff_crystal_face_indexfrac_h
_exptl_oxdiff_crystal_face_indexfrac_k
_exptl_oxdiff_crystal_face_indexfrac_l
_exptl_oxdiff_crystal_face_x
_exptl_oxdiff_crystal_face_y
_exptl_oxdiff_crystal_face_z
-3.4996 10.9983 0.9967 -0.0775 -0.1796 -0.9839
2.9995 5.0125 3.0063 -0.9588 -0.1647 0.0259
-5.9964 -3.9986 3.9887 0.3742 -1.0025 -0.0874
5.4964 4.9979 -3.9893 -0.3459 0.9880 -0.0205
-5.4983 -2.0107 -1.0099 0.9048 -0.2255 -0.3598
5.4982 3.0108 1.0101 -0.9403 0.2416 0.2935
-0.9984 -13.0024 -0.0049 0.5887 -0.2704 0.7795
3.4982 -6.0058 -3.9954 0.2992 0.6887 0.5434
0.5018 -6.9894 3.9991 -0.3475 -0.6535 0.6509
1.9976 0.9900 -4.9963 0.3750 0.8526 -0.0817
3.0001 -10.9964 0.0025 0.0081 0.0062 0.9787
1.9981 12.0038 0.0063 -0.6806 0.3155 -0.6302
